data_1532517
loop_
_publ_author_name
'Kroll, P.'
'Milko, M.'

_publ_section_title
;
 Theoretical investigation of the solid state reaction of silicon nitride
 and silicon dioxide forming silicon oxynitride (Si2 N2 O) under pressure
;
_journal_name_full 'Zeitschrift fuer Anorganische und Allgemeine Chemie'
_journal_page_first 1737
_journal_page_last 1750
_journal_volume 629
_journal_year 2003
_chemical_formula_sum 'N2 O Si2'
_chemical_name_systematic 'Si2 N2 O'
_space_group_IT_number 36
_symmetry_space_group_name_Hall 'C 2c -2'
_symmetry_space_group_name_H-M 'C m c 21'
_cell_angle_alpha 90
_cell_angle_beta 90
_cell_angle_gamma 90
_cell_formula_units_Z 4
_cell_length_a 8.9643
_cell_length_b 5.5366
_cell_length_c 4.8899
_cell_volume 242.694
_citation_journal_id_ASTM ZAACAB
_cod_data_source_file Kroll_ZAACAB_2003_1072.cif
_cod_data_source_block N2O1Si2
_cod_original_cell_volume 242.6943
_cod_original_formula_sum 'N2 O1 Si2'
_cod_database_code 1532517

loop_
_symmetry_equiv_pos_as_xyz
x,y,z
-x,-y,z+1/2
-x,y,z
x,-y,z+1/2
x+1/2,y+1/2,z
-x+1/2,-y+1/2,z+1/2
-x+1/2,y+1/2,z
x+1/2,-y+1/2,z+1/2

loop_
_atom_site_label
_atom_site_type_symbol
_atom_site_fract_x
_atom_site_fract_y
_atom_site_fract_z
_atom_site_occupancy
_atom_site_U_iso_or_equiv
Si1 Si+4 0.177 0.1506 0.2837 1 0.0
N1 N-3 0.2199 0.1232 0.6274 1 0.0
O1 O-2 0 0.2073 0.2358 1 0.0
